data_7121267
loop_
_publ_author_name
'Jiang, Chuanling'
'Bang, Yawen'
'Wang, Xinhao'
'Lu, Xuefeng'
'Lim, Zhenglong'
'Wei, Haipeng'
'El-Hankari, Samir'
'Wu, Jishan'
'Zeng, Zebing'

_publ_section_title
;
 Tetrabenzo-Chichibabin's hydrocarbons: substituent effects and unusual
 thermochromic and thermomagnetic behaviours.
;
_journal_issue 19
_journal_name_full 'Chemical communications (Cambridge, England)'
_journal_page_first 2389
_journal_page_last 2392
_journal_paper_doi 10.1039/c8cc00378e
_journal_volume 54
_journal_year 2018
_chemical_formula_sum 'C64 H56 Cl4 O8'
_chemical_formula_weight 1094.89
_space_group_IT_number 2
_space_group_name_Hall '-P 1'
_space_group_name_H-M_alt 'P -1'
_symmetry_cell_setting triclinic
_symmetry_space_group_name_Hall '-P 1'
_symmetry_space_group_name_H-M 'P -1'
_atom_sites_solution_hydrogens geom
_atom_sites_solution_primary direct
_atom_sites_solution_secondary difmap
_audit_creation_method SHELXL-97
_audit_update_record
;
2017-07-24 deposited with the CCDC.
2018-02-12 downloaded from the CCDC.
;
_cell_angle_alpha 89.920(5)
_cell_angle_beta 87.592(4)
_cell_angle_gamma 72.944(4)
_cell_formula_units_Z 1
_cell_length_a 10.826(2)
_cell_length_b 11.158(3)
_cell_length_c 12.125(3)
_cell_measurement_reflns_used 895
_cell_measurement_temperature 100(2)
_cell_measurement_theta_max 27.47
_cell_measurement_theta_min 2.53
_cell_volume 1398.9(6)
_computing_cell_refinement 'Bruker SMART'
_computing_data_collection 'Bruker SMART'
_computing_data_reduction 'Bruker SAINT'
_computing_molecular_graphics 'Bruker SHELXTL'
_computing_publication_material 'Bruker SHELXTL'
_computing_structure_refinement 'SHELXL-97 (Sheldrick, 1997)'
_computing_structure_solution 'SHELXS-97 (Sheldrick, 1990)'
_diffrn_ambient_temperature 100(2)
_diffrn_measured_fraction_theta_full 0.999
_diffrn_measured_fraction_theta_max 0.999
_diffrn_measurement_device_type 'CCD area detector'
_diffrn_measurement_method 'phi and omega scans'
_diffrn_radiation_monochromator graphite
_diffrn_radiation_source 'fine-focus sealed tube'
_diffrn_radiation_type MoK\a
_diffrn_radiation_wavelength 0.71073
_diffrn_reflns_av_R_equivalents 0.0325
_diffrn_reflns_av_sigmaI/netI 0.0363
_diffrn_reflns_limit_h_max 14
_diffrn_reflns_limit_h_min -14
_diffrn_reflns_limit_k_max 14
_diffrn_reflns_limit_k_min -14
_diffrn_reflns_limit_l_max 15
_diffrn_reflns_limit_l_min -15
_diffrn_reflns_number 18538
_diffrn_reflns_theta_full 27.50
_diffrn_reflns_theta_max 27.50
_diffrn_reflns_theta_min 1.91
_exptl_absorpt_coefficient_mu 0.268
_exptl_absorpt_correction_T_max 0.9584
_exptl_absorpt_correction_T_min 0.8823
_exptl_absorpt_correction_type multi-scan
_exptl_absorpt_process_details 'Sadabs, (Sheldrick 2001)'
_exptl_crystal_colour YELLOW
_exptl_crystal_density_diffrn 1.300
_exptl_crystal_density_meas ?
_exptl_crystal_density_method 'not measured'
_exptl_crystal_description BLOCK
_exptl_crystal_F_000 572
_exptl_crystal_size_max 0.48
_exptl_crystal_size_mid 0.20
_exptl_crystal_size_min 0.16
_refine_diff_density_max 0.559
_refine_diff_density_min -0.828
_refine_diff_density_rms 0.082
_refine_ls_extinction_method none
_refine_ls_goodness_of_fit_ref 1.040
_refine_ls_hydrogen_treatment constr
_refine_ls_matrix_type full
_refine_ls_number_parameters 347
_refine_ls_number_reflns 6413
_refine_ls_number_restraints 2
_refine_ls_restrained_S_all 1.040
_refine_ls_R_factor_all 0.0785
_refine_ls_R_factor_gt 0.0672
_refine_ls_shift/su_max 0.000
_refine_ls_shift/su_mean 0.000
_refine_ls_structure_factor_coef Fsqd
_refine_ls_weighting_details 'calc w=1/[\s^2^(Fo^2^)+(0.0921P)^2^+1.4559P] where P=(Fo^2^+2Fc^2^)/3'
_refine_ls_weighting_scheme calc
_refine_ls_wR_factor_gt 0.1750
_refine_ls_wR_factor_ref 0.1831
_reflns_number_gt 5284
_reflns_number_total 6413
_reflns_threshold_expression >2sigma(I)
_cod_data_source_file c8cc00378e2.cif
_cod_data_source_block b454
_cod_depositor_comments
;
The following automatic conversions were performed:

'_symmetry_cell_setting' value 'Triclinic' changed to 'triclinic'
according to
/home/data/users/saulius/crontab/automatic-downloads/rss-feeds/RSC/lib/dictionaries/cif_core.dic
dictionary named 'cif_core.dic' version 2.4.2 from 2011-04-26.

'_exptl_absorpt_correction_type' value 'Multi-scan' changed to
'multi-scan' according to
/home/data/users/saulius/crontab/automatic-downloads/rss-feeds/RSC/lib/dictionaries/cif_core.dic
dictionary named 'cif_core.dic' version 2.4.2 from 2011-04-26.

'_exptl_crystal_density_meas' value 'Not measured' was changed to '?'
- the value is perceived as not measured.

Automatic conversion script
Id: cif_fix_values 4973 2017-02-22 13:04:09Z antanas 

 Adding full bibliography for 7121266--7121269.cif.
;
_cod_original_cell_volume 1399.0(5)
_cod_original_sg_symbol_H-M P-1
_cod_database_code 7121267

loop_
_symmetry_equiv_pos_as_xyz
'x, y, z'
'-x, -y, -z'

loop_
_atom_site_label
_atom_site_type_symbol
_atom_site_fract_x
_atom_site_fract_y
_atom_site_fract_z
_atom_site_U_iso_or_equiv
_atom_site_adp_type
_atom_site_occupancy
_atom_site_symmetry_multiplicity
_atom_site_calc_flag
_atom_site_refinement_flags
O1 O 0.29751(17) 0.27629(18) 0.93851(13) 0.0339(4) Uani 1 1 d .
O2 O 0.05490(17) 0.33297(17) 0.99711(13) 0.0315(4) Uani 1 1 d .
O3 O 0.49784(15) -0.03508(14) 0.31481(13) 0.0243(3) Uani 1 1 d .
O4 O 0.32695(16) -0.15518(14) 0.31647(14) 0.0264(4) Uani 1 1 d .
C1 C 0.2150(2) 0.2972(2) 0.85404(18) 0.0237(5) Uani 1 1 d .
C2 C 0.0827(2) 0.3274(2) 0.88572(17) 0.0227(4) Uani 1 1 d .
C3 C -0.0076(2) 0.3506(2) 0.80566(18) 0.0219(4) Uani 1 1 d .
H3 H -0.0970 0.3712 0.8265 0.026 Uiso 1 1 calc R
C4 C 0.0316(2) 0.34398(19) 0.69371(17) 0.0201(4) Uani 1 1 d .
H4 H -0.0313 0.3589 0.6390 0.024 Uiso 1 1 calc R
C5 C 0.1609(2) 0.31594(18) 0.66225(16) 0.0173(4) Uani 1 1 d .
C6 C 0.2530(2) 0.29171(19) 0.74311(17) 0.0200(4) Uani 1 1 d .
H6 H 0.3423 0.2713 0.7219 0.024 Uiso 1 1 calc R
C7 C 0.21024(18) 0.31032(18) 0.54420(16) 0.0157(4) Uani 1 1 d .
C8 C 0.2405(2) 0.18516(18) 0.48866(16) 0.0166(4) Uani 1 1 d .
C9 C 0.3596(2) 0.13346(18) 0.43083(17) 0.0178(4) Uani 1 1 d .
H9 H 0.4230 0.1770 0.4302 0.021 Uiso 1 1 calc R
C10 C 0.3861(2) 0.02029(19) 0.37489(17) 0.0191(4) Uani 1 1 d .
C11 C 0.2933(2) -0.04614(19) 0.37711(17) 0.0205(4) Uani 1 1 d .
C12 C 0.1780(2) 0.0020(2) 0.43753(18) 0.0217(4) Uani 1 1 d .
H12 H 0.1158 -0.0429 0.4407 0.026 Uiso 1 1 calc R
C13 C 0.1526(2) 0.11638(19) 0.49382(17) 0.0198(4) Uani 1 1 d .
H13 H 0.0739 0.1475 0.5363 0.024 Uiso 1 1 calc R
C14 C 0.4327(3) 0.2458(3) 0.9094(2) 0.0401(7) Uani 1 1 d .
H14A H 0.4594 0.1680 0.8656 0.060 Uiso 1 1 calc R
H14B H 0.4818 0.2347 0.9767 0.060 Uiso 1 1 calc R
H14C H 0.4496 0.3139 0.8660 0.060 Uiso 1 1 calc R
C15 C -0.0782(3) 0.3644(3) 1.0314(2) 0.0366(6) Uani 1 1 d .
H15A H -0.1244 0.4461 1.0014 0.055 Uiso 1 1 calc R
H15B H -0.0866 0.3684 1.1122 0.055 Uiso 1 1 calc R
H15C H -0.1154 0.3004 1.0042 0.055 Uiso 1 1 calc R
C16 C 0.5923(2) 0.0312(2) 0.30874(19) 0.0243(5) Uani 1 1 d .
H16A H 0.5554 0.1130 0.2749 0.036 Uiso 1 1 calc R
H16B H 0.6679 -0.0172 0.2639 0.036 Uiso 1 1 calc R
H16C H 0.6187 0.0433 0.3833 0.036 Uiso 1 1 calc R
C17 C 0.2302(2) -0.2186(2) 0.3096(2) 0.0286(5) Uani 1 1 d .
H17A H 0.2106 -0.2465 0.3832 0.043 Uiso 1 1 calc R
H17B H 0.2621 -0.2915 0.2600 0.043 Uiso 1 1 calc R
H17C H 0.1515 -0.1614 0.2808 0.043 Uiso 1 1 calc R
C18 C 0.23572(18) 0.41081(18) 0.49758(16) 0.0156(4) Uani 1 1 d .
C19 C 0.21772(19) 0.53231(18) 0.55709(16) 0.0156(4) Uani 1 1 d .
C20 C 0.1027(2) 0.59999(19) 0.61204(17) 0.0188(4) Uani 1 1 d .
H20 H 0.0312 0.5668 0.6165 0.023 Uiso 1 1 calc R
C21 C 0.0921(2) 0.7159(2) 0.66034(17) 0.0209(4) Uani 1 1 d .
H21 H 0.0139 0.7608 0.6987 0.025 Uiso 1 1 calc R
C22 C 0.1954(2) 0.76640(19) 0.65278(18) 0.0218(4) Uani 1 1 d .
H22 H 0.1877 0.8456 0.6857 0.026 Uiso 1 1 calc R
C23 C 0.3094(2) 0.70057(19) 0.59700(18) 0.0202(4) Uani 1 1 d .
H23 H 0.3795 0.7356 0.5908 0.024 Uiso 1 1 calc R
C24 C 0.32218(19) 0.58299(18) 0.54976(16) 0.0166(4) Uani 1 1 d .
C25 C 0.4391(2) 0.51073(18) 0.48386(16) 0.0165(4) Uani 1 1 d .
C26 C 0.40283(19) 0.46273(18) 0.37904(16) 0.0167(4) Uani 1 1 d .
C27 C 0.4619(2) 0.47244(19) 0.27585(17) 0.0210(4) Uani 1 1 d .
H27 H 0.5329 0.5062 0.2706 0.025 Uiso 1 1 calc R
C28 C 0.4169(2) 0.4329(2) 0.18124(17) 0.0245(5) Uani 1 1 d .
H28 H 0.4573 0.4398 0.1114 0.029 Uiso 1 1 calc R
C29 C 0.3132(2) 0.3833(2) 0.18754(17) 0.0234(4) Uani 1 1 d .
H29 H 0.2829 0.3564 0.1224 0.028 Uiso 1 1 calc R
C30 C 0.2542(2) 0.37328(19) 0.28952(17) 0.0195(4) Uani 1 1 d .
H30 H 0.1834 0.3391 0.2939 0.023 Uiso 1 1 calc R
C31 C 0.29782(19) 0.41292(18) 0.38570(16) 0.0162(4) Uani 1 1 d .
C1S C 0.2224(4) 0.0460(4) 0.0882(3) 0.0716(11) Uani 1 1 d D
H1S1 H 0.2823 0.0130 0.1480 0.086 Uiso 1 1 calc R
H1S2 H 0.2225 0.1332 0.0734 0.086 Uiso 1 1 calc R
Cl1 Cl 0.06609(11) 0.04373(8) 0.12944(7) 0.0699(3) Uani 1 1 d D
Cl2 Cl 0.27537(13) -0.04764(15) -0.03329(9) 0.1083(6) Uani 1 1 d D

loop_
_atom_site_aniso_label
_atom_site_aniso_U_11
_atom_site_aniso_U_22
_atom_site_aniso_U_33
_atom_site_aniso_U_23
_atom_site_aniso_U_13
_atom_site_aniso_U_12
O1 0.0320(9) 0.0449(11) 0.0184(8) -0.0066(7) -0.0056(7) -0.0009(8)
O2 0.0395(10) 0.0350(9) 0.0159(8) -0.0004(6) 0.0036(7) -0.0052(8)
O3 0.0250(8) 0.0180(7) 0.0310(9) -0.0093(6) 0.0063(6) -0.0090(6)
O4 0.0302(9) 0.0172(7) 0.0336(9) -0.0096(6) 0.0012(7) -0.0100(6)
C1 0.0306(12) 0.0214(10) 0.0178(10) -0.0033(8) -0.0040(8) -0.0050(9)
C2 0.0329(12) 0.0185(10) 0.0162(10) -0.0027(8) 0.0042(8) -0.0072(9)
C3 0.0251(11) 0.0192(10) 0.0225(10) -0.0005(8) 0.0045(8) -0.0091(8)
C4 0.0235(10) 0.0209(10) 0.0181(10) -0.0009(8) -0.0010(8) -0.0098(8)
C5 0.0240(10) 0.0132(9) 0.0161(9) -0.0021(7) 0.0010(8) -0.0078(8)
C6 0.0211(10) 0.0179(9) 0.0198(10) -0.0048(7) 0.0006(8) -0.0041(8)
C7 0.0142(9) 0.0173(9) 0.0158(9) -0.0042(7) -0.0010(7) -0.0049(7)
C8 0.0215(10) 0.0144(9) 0.0147(9) -0.0005(7) -0.0018(7) -0.0063(7)
C9 0.0212(10) 0.0149(9) 0.0190(10) -0.0008(7) -0.0010(8) -0.0078(8)
C10 0.0218(10) 0.0163(9) 0.0191(10) -0.0015(7) 0.0000(8) -0.0054(8)
C11 0.0274(11) 0.0137(9) 0.0213(10) -0.0028(7) -0.0045(8) -0.0070(8)
C12 0.0254(11) 0.0175(10) 0.0256(11) -0.0006(8) -0.0031(8) -0.0112(8)
C13 0.0209(10) 0.0195(10) 0.0203(10) -0.0012(8) -0.0003(8) -0.0080(8)
C14 0.0304(13) 0.0550(17) 0.0273(13) -0.0113(12) -0.0107(10) 0.0007(12)
C15 0.0449(15) 0.0400(14) 0.0211(11) 0.0012(10) 0.0120(10) -0.0085(12)
C16 0.0239(11) 0.0199(10) 0.0294(11) -0.0054(8) 0.0070(9) -0.0082(8)
C17 0.0329(12) 0.0182(10) 0.0378(13) -0.0052(9) -0.0082(10) -0.0115(9)
C18 0.0146(9) 0.0167(9) 0.0157(9) -0.0025(7) -0.0018(7) -0.0050(7)
C19 0.0206(10) 0.0139(9) 0.0129(9) 0.0004(7) -0.0022(7) -0.0058(7)
C20 0.0195(10) 0.0194(10) 0.0178(9) -0.0005(7) -0.0005(8) -0.0063(8)
C21 0.0224(10) 0.0190(10) 0.0185(10) -0.0026(8) 0.0031(8) -0.0024(8)
C22 0.0284(11) 0.0145(9) 0.0214(10) -0.0039(8) 0.0003(8) -0.0050(8)
C23 0.0236(10) 0.0165(9) 0.0227(10) -0.0023(8) 0.0007(8) -0.0096(8)
C24 0.0206(10) 0.0151(9) 0.0144(9) -0.0009(7) 0.0008(7) -0.0060(8)
C25 0.0229(10) 0.0121(8) 0.0162(9) -0.0017(7) 0.0030(7) -0.0082(7)
C26 0.0210(10) 0.0128(9) 0.0160(9) -0.0018(7) 0.0006(7) -0.0049(7)
C27 0.0236(10) 0.0189(10) 0.0206(10) -0.0004(8) 0.0037(8) -0.0068(8)
C28 0.0326(12) 0.0240(11) 0.0149(10) 0.0002(8) 0.0037(8) -0.0057(9)
C29 0.0275(11) 0.0244(11) 0.0157(10) -0.0043(8) -0.0029(8) -0.0031(9)
C30 0.0210(10) 0.0179(9) 0.0189(10) -0.0034(7) -0.0017(8) -0.0045(8)
C31 0.0192(9) 0.0126(9) 0.0153(9) -0.0007(7) 0.0003(7) -0.0025(7)
C1S 0.094(3) 0.057(2) 0.052(2) 0.0150(17) -0.002(2) -0.004(2)
Cl1 0.1002(8) 0.0467(5) 0.0452(5) -0.0005(4) 0.0088(5) 0.0042(5)
Cl2 0.0942(9) 0.1317(11) 0.0477(6) -0.0059(6) 0.0037(5) 0.0460(8)

loop_
_atom_type_symbol
_atom_type_description
_atom_type_scat_dispersion_real
_atom_type_scat_dispersion_imag
_atom_type_scat_source
C C 0.0033 0.0016 'International Tables Vol C Tables 4.2.6.8 and 6.1.1.4'
H H 0.0000 0.0000 'International Tables Vol C Tables 4.2.6.8 and 6.1.1.4'
O O 0.0106 0.0060 'International Tables Vol C Tables 4.2.6.8 and 6.1.1.4'
Cl Cl 0.1484 0.1585 'International Tables Vol C Tables 4.2.6.8 and 6.1.1.4'

loop_
_geom_angle_atom_site_label_1
_geom_angle_atom_site_label_2
_geom_angle_atom_site_label_3
_geom_angle
_geom_angle_site_symmetry_1
C1 O1 C14 117.02(18) .
C2 O2 C15 116.64(19) .
C10 O3 C16 116.70(16) .
C11 O4 C17 116.42(17) .
O1 C1 C6 124.6(2) .
O1 C1 C2 115.47(19) .
C6 C1 C2 119.9(2) .
O2 C2 C3 125.1(2) .
O2 C2 C1 115.5(2) .
C3 C2 C1 119.40(19) .
C2 C3 C4 120.3(2) .
C5 C4 C3 120.5(2) .
C4 C5 C6 119.37(19) .
C4 C5 C7 123.63(18) .
C6 C5 C7 117.00(18) .
C1 C6 C5 120.5(2) .
C18 C7 C8 123.66(18) .
C18 C7 C5 120.41(17) .
C8 C7 C5 115.64(16) .
C13 C8 C9 118.35(18) .
C13 C8 C7 120.91(18) .
C9 C8 C7 120.74(17) .
C10 C9 C8 121.10(18) .
O3 C10 C9 124.87(18) .
O3 C10 C11 115.34(18) .
C9 C10 C11 119.79(19) .
O4 C11 C12 125.37(19) .
O4 C11 C10 115.35(19) .
C12 C11 C10 119.27(18) .
C11 C12 C13 120.33(19) .
C8 C13 C12 121.04(19) .
C7 C18 C31 125.48(17) .
C7 C18 C19 123.67(18) .
C31 C18 C19 110.56(16) .
C20 C19 C24 119.34(18) .
C20 C19 C18 124.08(18) .
C24 C19 C18 116.45(17) .
C21 C20 C19 120.31(19) .
C22 C21 C20 120.38(19) .
C23 C22 C21 119.68(19) .
C22 C23 C24 120.54(19) .
C23 C24 C19 119.74(18) .
C23 C24 C25 123.17(18) .
C19 C24 C25 116.94(17) .
C25 C25 C24 124.3(2) 2_666
C25 C25 C26 124.8(2) 2_666
C24 C25 C26 110.93(17) .
C27 C26 C31 119.44(18) .
C27 C26 C25 123.61(18) .
C31 C26 C25 116.82(17) .
C28 C27 C26 120.1(2) .
C27 C28 C29 120.62(19) .
C30 C29 C28 119.65(19) .
C29 C30 C31 120.58(19) .
C30 C31 C26 119.61(18) .
C30 C31 C18 123.78(18) .
C26 C31 C18 116.56(17) .
Cl1 C1S Cl2 109.7(2) .

loop_
_geom_bond_atom_site_label_1
_geom_bond_atom_site_label_2
_geom_bond_distance
_geom_bond_site_symmetry_2
O1 C1 1.362(3) .
O1 C14 1.431(3) .
O2 C2 1.369(3) .
O2 C15 1.424(3) .
O3 C10 1.366(3) .
O3 C16 1.427(3) .
O4 C11 1.369(2) .
O4 C17 1.431(3) .
C1 C6 1.386(3) .
C1 C2 1.408(3) .
C2 C3 1.377(3) .
C3 C4 1.401(3) .
C4 C5 1.379(3) .
C5 C6 1.397(3) .
C5 C7 1.501(3) .
C7 C18 1.349(3) .
C7 C8 1.492(3) .
C8 C13 1.386(3) .
C8 C9 1.406(3) .
C9 C10 1.382(3) .
C10 C11 1.412(3) .
C11 C12 1.384(3) .
C12 C13 1.397(3) .
C18 C31 1.492(3) .
C18 C19 1.494(3) .
C19 C20 1.395(3) .
C19 C24 1.405(3) .
C20 C21 1.393(3) .
C21 C22 1.392(3) .
C22 C23 1.386(3) .
C23 C24 1.399(3) .
C24 C25 1.486(3) .
C25 C25 1.344(4) 2_666
C25 C26 1.491(3) .
C26 C27 1.400(3) .
C26 C31 1.404(3) .
C27 C28 1.387(3) .
C28 C29 1.389(3) .
C29 C30 1.388(3) .
C30 C31 1.396(3) .
C1S Cl1 1.751(4) .
C1S Cl2 1.781(4) .
